data_7247591
loop_
_publ_author_name
'Kawahata, Masatoshi'
'Yamamoto, Haruka'
'Tominaga, Masahide'
'Yamaguchi, Kentaro'

_publ_section_title
;
 Multiple intermolecular interactions in guest inclusion by acyclic host
 compounds
;
_journal_issue 44
_journal_name_full CrystEngComm
_journal_page_first 6137
_journal_page_last 6143
_journal_paper_doi 10.1039/D3CE00775H
_journal_volume 25
_journal_year 2023
_chemical_formula_sum 'C25 H28 N2 O7'
_chemical_formula_weight 468.49
_space_group_crystal_system triclinic
_space_group_IT_number 2
_space_group_name_Hall '-P 1'
_space_group_name_H-M_alt 'P -1'
_atom_sites_solution_hydrogens mixed
_audit_creation_method SHELXL-2018/3
_audit_update_record
;
2023-06-06 deposited with the CCDC.	2023-10-23 downloaded from the CCDC.
;
_cell_angle_alpha 95.066(4)
_cell_angle_beta 92.516(4)
_cell_angle_gamma 100.761(3)
_cell_formula_units_Z 2
_cell_length_a 6.9004(7)
_cell_length_b 10.5029(11)
_cell_length_c 15.8453(17)
_cell_measurement_reflns_used 9913
_cell_measurement_temperature 100(2)
_cell_measurement_theta_max 79.29
_cell_measurement_theta_min 4.31
_cell_volume 1121.6(2)
_computing_cell_refinement 'SAINT (Bruker AXS, 2015)'
_computing_data_collection 'APEX3 (Bruker AXS, 2015)'
_computing_data_reduction 'SAINT (Bruker AXS, 2015)'
_computing_molecular_graphics 'ORTEP-3 for Windows (Farrugia, 1997)'
_computing_publication_material 'SHELXLE (H\"ubschle et al., 2011)'
_computing_structure_refinement 'SHELXL-2018/3 (Sheldrick, 2018)'
_computing_structure_solution 'SHELXT 2018/2 (Sheldrick, 2018)'
_diffrn_ambient_temperature 100(2)
_diffrn_detector_area_resol_mean 10.24
_diffrn_measured_fraction_theta_full 0.957
_diffrn_measured_fraction_theta_max 0.904
_diffrn_measurement_device_type 'BrukerD8 goniometer'
_diffrn_measurement_method 'omega and phi scans'
_diffrn_radiation_type CuK\a
_diffrn_radiation_wavelength 1.54178
_diffrn_reflns_av_R_equivalents 0.0300
_diffrn_reflns_av_unetI/netI 0.0249
_diffrn_reflns_Laue_measured_fraction_full 0.957
_diffrn_reflns_Laue_measured_fraction_max 0.904
_diffrn_reflns_limit_h_max 8
_diffrn_reflns_limit_h_min -8
_diffrn_reflns_limit_k_max 13
_diffrn_reflns_limit_k_min -13
_diffrn_reflns_limit_l_max 18
_diffrn_reflns_limit_l_min -20
_diffrn_reflns_number 16169
_diffrn_reflns_point_group_measured_fraction_full 0.957
_diffrn_reflns_point_group_measured_fraction_max 0.904
_diffrn_reflns_theta_full 67.679
_diffrn_reflns_theta_max 80.080
_diffrn_reflns_theta_min 2.805
_diffrn_source 'rotating-anode X-ray tube'
_exptl_absorpt_coefficient_mu 0.845
_exptl_absorpt_correction_T_max 0.9424
_exptl_absorpt_correction_T_min 0.8532
_exptl_absorpt_correction_type empirical
_exptl_absorpt_process_details 'SADABS Sheldrick 1996'
_exptl_crystal_colour yellow
_exptl_crystal_density_diffrn 1.387
_exptl_crystal_description plate
_exptl_crystal_F_000 496
_exptl_crystal_size_max 0.100
_exptl_crystal_size_mid 0.100
_exptl_crystal_size_min 0.050
_refine_diff_density_max 0.323
_refine_diff_density_min -0.276
_refine_diff_density_rms 0.045
_refine_ls_extinction_method none
_refine_ls_goodness_of_fit_ref 1.058
_refine_ls_hydrogen_treatment mixed
_refine_ls_matrix_type full
_refine_ls_number_parameters 315
_refine_ls_number_reflns 4439
_refine_ls_number_restraints 0
_refine_ls_restrained_S_all 1.058
_refine_ls_R_factor_all 0.0414
_refine_ls_R_factor_gt 0.0375
_refine_ls_shift/su_max 0.001
_refine_ls_shift/su_mean 0.000
_refine_ls_structure_factor_coef Fsqd
_refine_ls_weighting_details 'w=1/[\s^2^(Fo^2^)+(0.0577P)^2^+0.3598P] where P=(Fo^2^+2Fc^2^)/3'
_refine_ls_weighting_scheme calc
_refine_ls_wR_factor_gt 0.1040
_refine_ls_wR_factor_ref 0.1075
_reflns_Friedel_coverage 0.000
_reflns_number_gt 3983
_reflns_number_total 4439
_reflns_threshold_expression 'I > 2\s(I)'
_cod_data_source_file d3ce00775h2.cif
_cod_data_source_block 1a
_cod_depositor_comments 'Adding full bibliography for 7247591--7247596.cif.'
_cod_database_code 7247591
_shelx_shelxl_version_number 2018/3
_shelx_space_group_comment
;
The symmetry employed for this shelxl refinement is uniquely defined
by the following loop, which should always be used as a source of
symmetry information in preference to the above space-group names.
They are only intended as comments.
;
_shelx_estimated_absorpt_t_min 0.920
_shelx_estimated_absorpt_t_max 0.959

loop_
_space_group_symop_operation_xyz
'x, y, z'
'-x, -y, -z'

loop_
_atom_site_label
_atom_site_type_symbol
_atom_site_fract_x
_atom_site_fract_y
_atom_site_fract_z
_atom_site_U_iso_or_equiv
_atom_site_adp_type
_atom_site_occupancy
_atom_site_site_symmetry_order
_atom_site_calc_flag
_atom_site_refinement_flags_posn
_atom_site_refinement_flags_adp
_atom_site_refinement_flags_occupancy
_atom_site_disorder_assembly
_atom_site_disorder_group
C1 C 0.18788(18) 0.29853(11) 0.85452(8) 0.0188(2) Uani 1 1 d . . . . .
C2 C 0.34425(17) 0.32607(11) 0.78775(7) 0.0179(2) Uani 1 1 d . . . . .
H2A H 0.478143 0.334802 0.815428 0.021 Uiso 1 1 calc R U . . .
H2B H 0.324447 0.251789 0.743196 0.021 Uiso 1 1 calc R U . . .
C3 C 0.32848(18) 0.45241(11) 0.74647(8) 0.0183(2) Uani 1 1 d . . . . .
C4 C 0.11708(18) 0.44177(11) 0.70691(8) 0.0211(3) Uani 1 1 d . . . . .
H4A H 0.106679 0.523095 0.681349 0.025 Uiso 1 1 calc R U . . .
H4B H 0.088817 0.368961 0.661271 0.025 Uiso 1 1 calc R U . . .
C5 C -0.03523(19) 0.41844(12) 0.77434(9) 0.0240(3) Uani 1 1 d . . . . .
H5 H -0.170896 0.411158 0.747142 0.029 Uiso 1 1 calc R U . . .
C6 C -0.02139(18) 0.29197(11) 0.81351(8) 0.0218(3) Uani 1 1 d . . . . .
H6A H -0.052572 0.217715 0.768933 0.026 Uiso 1 1 calc R U . . .
H6B H -0.119584 0.277422 0.857082 0.026 Uiso 1 1 calc R U . . .
C7 C 0.2274(2) 0.41465(11) 0.92367(8) 0.0234(3) Uani 1 1 d . . . . .
H7A H 0.130157 0.399580 0.967562 0.028 Uiso 1 1 calc R U . . .
H7B H 0.361177 0.422336 0.951290 0.028 Uiso 1 1 calc R U . . .
C8 C 0.2119(2) 0.54150(11) 0.88474(8) 0.0249(3) Uani 1 1 d . . . . .
H8 H 0.239237 0.615572 0.930489 0.030 Uiso 1 1 calc R U . . .
C9 C 0.36472(19) 0.56602(11) 0.81750(8) 0.0217(3) Uani 1 1 d . . . . .
H9A H 0.499404 0.575178 0.844461 0.026 Uiso 1 1 calc R U . . .
H9B H 0.355378 0.648216 0.792841 0.026 Uiso 1 1 calc R U . . .
C10 C 0.0041(2) 0.53228(12) 0.84394(9) 0.0274(3) Uani 1 1 d . . . . .
H10A H -0.094847 0.517929 0.887234 0.033 Uiso 1 1 calc R U . . .
H10B H -0.006094 0.614351 0.819297 0.033 Uiso 1 1 calc R U . . .
C11 C 0.20247(17) 0.17012(11) 0.89089(8) 0.0188(2) Uani 1 1 d . . . . .
C12 C 0.16284(17) 0.04925(11) 0.84015(8) 0.0189(2) Uani 1 1 d . . . . .
C13 C 0.17336(18) -0.06768(11) 0.87444(8) 0.0208(3) Uani 1 1 d . . . . .
H13 H 0.145073 -0.147249 0.838729 0.025 Uiso 1 1 calc R U . . .
C14 C 0.22418(18) -0.06884(11) 0.95927(8) 0.0216(3) Uani 1 1 d . . . . .
H14 H 0.231253 -0.147984 0.982939 0.026 Uiso 1 1 calc R U . . .
C15 C 0.26465(17) 0.04930(11) 1.00892(8) 0.0200(3) Uani 1 1 d . . . . .
C16 C 0.25388(18) 0.16610(11) 0.97609(8) 0.0203(3) Uani 1 1 d . . . . .
H16 H 0.282249 0.244816 1.012652 0.024 Uiso 1 1 calc R U . . .
C17 C 0.47857(18) 0.47485(11) 0.67839(8) 0.0182(2) Uani 1 1 d . . . . .
C18 C 0.48018(18) 0.38184(11) 0.60812(8) 0.0195(2) Uani 1 1 d . . . . .
C19 C 0.62147(19) 0.40208(12) 0.54729(8) 0.0214(3) Uani 1 1 d . . . . .
H19 H 0.620861 0.337071 0.501561 0.026 Uiso 1 1 calc R U . . .
C20 C 0.76124(18) 0.51543(12) 0.55323(8) 0.0220(3) Uani 1 1 d . . . . .
H20 H 0.856335 0.530228 0.511847 0.026 Uiso 1 1 calc R U . . .
C21 C 0.75875(18) 0.60701(11) 0.62135(8) 0.0201(2) Uani 1 1 d . . . . .
C22 C 0.62110(18) 0.58865(11) 0.68276(8) 0.0191(2) Uani 1 1 d . . . . .
H22 H 0.624243 0.654464 0.728238 0.023 Uiso 1 1 calc R U . . .
C23 C 0.3527(2) 0.02668(13) 0.41008(9) 0.0283(3) Uani 1 1 d . . . . .
C24 C 0.1884(3) -0.0813(2) 0.42239(15) 0.0681(7) Uani 1 1 d . . . . .
H24A H 0.074938 -0.077780 0.383832 0.102 Uiso 1 1 calc R U . . .
H24B H 0.150486 -0.072991 0.481212 0.102 Uiso 1 1 calc R U . . .
H24C H 0.230944 -0.164627 0.410279 0.102 Uiso 1 1 calc R U . . .
C25 C 0.4734(4) 0.0126(2) 0.33613(12) 0.0619(6) Uani 1 1 d . . . . .
H25A H 0.388514 0.000730 0.283710 0.093 Uiso 1 1 calc R U . . .
H25B H 0.535916 -0.063394 0.339830 0.093 Uiso 1 1 calc R U . . .
H25C H 0.575700 0.090974 0.335893 0.093 Uiso 1 1 calc R U . . .
N1 N 0.31828(16) 0.05069(10) 1.09898(7) 0.0233(2) Uani 1 1 d . . . . .
N2 N 0.90964(16) 0.72455(10) 0.63090(7) 0.0232(2) Uani 1 1 d . . . . .
O1 O 0.11490(13) 0.04775(8) 0.75618(6) 0.0224(2) Uani 1 1 d . . . . .
H1 H 0.076(3) -0.0326(18) 0.7336(11) 0.034 Uiso 1 1 d . U . . .
O2 O 0.33555(15) -0.05279(9) 1.12635(6) 0.0307(2) Uani 1 1 d . . . . .
O3 O 0.34544(16) 0.15529(9) 1.14360(6) 0.0338(2) Uani 1 1 d . . . . .
O4 O 0.33946(14) 0.27205(8) 0.59984(6) 0.0239(2) Uani 1 1 d . . . . .
H4 H 0.351(3) 0.2239(18) 0.5524(12) 0.036 Uiso 1 1 d . U . . .
O5 O 1.03520(16) 0.74015(10) 0.57855(7) 0.0381(3) Uani 1 1 d . . . . .
O6 O 0.90684(15) 0.80472(9) 0.69288(6) 0.0314(2) Uani 1 1 d . . . . .
O7 O 0.39026(19) 0.12488(11) 0.45862(7) 0.0425(3) Uani 1 1 d . . . . .

loop_
_atom_site_aniso_label
_atom_site_aniso_U_11
_atom_site_aniso_U_22
_atom_site_aniso_U_33
_atom_site_aniso_U_23
_atom_site_aniso_U_13
_atom_site_aniso_U_12
C1 0.0212(6) 0.0131(5) 0.0209(6) 0.0015(4) 0.0017(5) 0.0002(4)
C2 0.0193(6) 0.0135(5) 0.0196(6) 0.0012(4) 0.0009(4) 0.0004(4)
C3 0.0198(6) 0.0127(5) 0.0210(6) 0.0011(4) 0.0005(5) -0.0001(4)
C4 0.0211(6) 0.0163(5) 0.0259(6) 0.0048(5) 0.0008(5) 0.0027(4)
C5 0.0205(6) 0.0194(6) 0.0330(7) 0.0059(5) 0.0043(5) 0.0041(4)
C6 0.0198(6) 0.0165(5) 0.0284(6) 0.0040(5) 0.0033(5) 0.0008(4)
C7 0.0301(7) 0.0155(5) 0.0228(6) 0.0002(5) 0.0054(5) 0.0000(5)
C8 0.0341(7) 0.0138(5) 0.0261(6) -0.0003(5) 0.0076(5) 0.0028(5)
C9 0.0268(6) 0.0130(5) 0.0238(6) 0.0003(4) 0.0031(5) -0.0001(4)
C10 0.0310(7) 0.0179(6) 0.0355(7) 0.0044(5) 0.0116(6) 0.0072(5)
C11 0.0174(5) 0.0150(5) 0.0225(6) 0.0020(4) 0.0027(4) -0.0009(4)
C12 0.0179(5) 0.0172(5) 0.0201(6) 0.0020(4) 0.0013(4) -0.0006(4)
C13 0.0218(6) 0.0141(5) 0.0248(6) 0.0001(4) 0.0001(5) 0.0001(4)
C14 0.0206(6) 0.0162(5) 0.0271(6) 0.0048(5) 0.0015(5) 0.0002(4)
C15 0.0171(5) 0.0208(6) 0.0206(6) 0.0041(5) 0.0007(5) -0.0009(4)
C16 0.0199(6) 0.0173(5) 0.0217(6) 0.0010(4) 0.0025(5) -0.0012(4)
C17 0.0199(6) 0.0144(5) 0.0201(6) 0.0036(4) -0.0011(5) 0.0025(4)
C18 0.0217(6) 0.0143(5) 0.0213(6) 0.0029(4) -0.0027(5) 0.0012(4)
C19 0.0245(6) 0.0191(6) 0.0209(6) 0.0015(4) -0.0003(5) 0.0055(5)
C20 0.0203(6) 0.0229(6) 0.0237(6) 0.0061(5) 0.0023(5) 0.0048(5)
C21 0.0191(6) 0.0158(5) 0.0248(6) 0.0058(4) -0.0020(5) 0.0005(4)
C22 0.0203(6) 0.0157(5) 0.0208(6) 0.0033(4) -0.0016(5) 0.0026(4)
C23 0.0393(8) 0.0221(6) 0.0234(6) -0.0004(5) -0.0074(6) 0.0091(5)
C24 0.0686(14) 0.0508(11) 0.0737(14) 0.0314(10) -0.0303(11) -0.0213(10)
C25 0.0836(15) 0.0801(15) 0.0342(9) 0.0023(9) 0.0107(10) 0.0470(12)
N1 0.0218(5) 0.0225(5) 0.0230(5) 0.0049(4) 0.0003(4) -0.0033(4)
N2 0.0218(5) 0.0193(5) 0.0275(6) 0.0064(4) 0.0004(4) -0.0008(4)
O1 0.0308(5) 0.0141(4) 0.0199(4) -0.0002(3) -0.0020(4) -0.0005(3)
O2 0.0363(5) 0.0262(5) 0.0277(5) 0.0120(4) -0.0035(4) -0.0021(4)
O3 0.0468(6) 0.0265(5) 0.0238(5) -0.0015(4) -0.0049(4) -0.0005(4)
O4 0.0287(5) 0.0157(4) 0.0235(5) -0.0021(3) 0.0004(4) -0.0034(3)
O5 0.0327(6) 0.0343(5) 0.0434(6) 0.0047(5) 0.0159(5) -0.0073(4)
O6 0.0335(5) 0.0224(5) 0.0318(5) -0.0018(4) 0.0024(4) -0.0090(4)
O7 0.0584(7) 0.0343(6) 0.0329(6) -0.0113(4) -0.0057(5) 0.0129(5)

loop_
_atom_type_symbol
_atom_type_description
_atom_type_scat_dispersion_real
_atom_type_scat_dispersion_imag
_atom_type_scat_source
C C 0.0181 0.0091 'International Tables Vol C Tables 4.2.6.8 and 6.1.1.4'
H H 0.0000 0.0000 'International Tables Vol C Tables 4.2.6.8 and 6.1.1.4'
N N 0.0311 0.0180 'International Tables Vol C Tables 4.2.6.8 and 6.1.1.4'
O O 0.0492 0.0322 'International Tables Vol C Tables 4.2.6.8 and 6.1.1.4'

loop_
_geom_angle_atom_site_label_1
_geom_angle_atom_site_label_2
_geom_angle_atom_site_label_3
_geom_angle
_geom_angle_site_symmetry_1
_geom_angle_site_symmetry_3
_geom_angle_publ_flag
C11 C1 C7 111.98(10) . . ?
C11 C1 C6 110.39(9) . . ?
C7 C1 C6 107.20(10) . . ?
C11 C1 C2 109.39(9) . . ?
C7 C1 C2 107.67(9) . . ?
C6 C1 C2 110.15(10) . . ?
C3 C2 C1 111.06(9) . . ?
C3 C2 H2A 109.4 . . ?
C1 C2 H2A 109.4 . . ?
C3 C2 H2B 109.4 . . ?
C1 C2 H2B 109.4 . . ?
H2A C2 H2B 108.0 . . ?
C17 C3 C4 110.15(10) . . ?
C17 C3 C9 111.48(9) . . ?
C4 C3 C9 107.54(10) . . ?
C17 C3 C2 110.18(9) . . ?
C4 C3 C2 109.60(9) . . ?
C9 C3 C2 107.83(10) . . ?
C5 C4 C3 110.75(10) . . ?
C5 C4 H4A 109.5 . . ?
C3 C4 H4A 109.5 . . ?
C5 C4 H4B 109.5 . . ?
C3 C4 H4B 109.5 . . ?
H4A C4 H4B 108.1 . . ?
C10 C5 C6 109.45(11) . . ?
C10 C5 C4 109.84(10) . . ?
C6 C5 C4 109.76(10) . . ?
C10 C5 H5 109.3 . . ?
C6 C5 H5 109.3 . . ?
C4 C5 H5 109.3 . . ?
C5 C6 C1 110.72(9) . . ?
C5 C6 H6A 109.5 . . ?
C1 C6 H6A 109.5 . . ?
C5 C6 H6B 109.5 . . ?
C1 C6 H6B 109.5 . . ?
H6A C6 H6B 108.1 . . ?
C8 C7 C1 110.42(10) . . ?
C8 C7 H7A 109.6 . . ?
C1 C7 H7A 109.6 . . ?
C8 C7 H7B 109.6 . . ?
C1 C7 H7B 109.6 . . ?
H7A C7 H7B 108.1 . . ?
C10 C8 C9 109.70(11) . . ?
C10 C8 C7 110.10(10) . . ?
C9 C8 C7 109.64(10) . . ?
C10 C8 H8 109.1 . . ?
C9 C8 H8 109.1 . . ?
C7 C8 H8 109.1 . . ?
C8 C9 C3 110.47(9) . . ?
C8 C9 H9A 109.6 . . ?
C3 C9 H9A 109.6 . . ?
C8 C9 H9B 109.6 . . ?
C3 C9 H9B 109.6 . . ?
H9A C9 H9B 108.1 . . ?
C5 C10 C8 108.38(10) . . ?
C5 C10 H10A 110.0 . . ?
C8 C10 H10A 110.0 . . ?
C5 C10 H10B 110.0 . . ?
C8 C10 H10B 110.0 . . ?
H10A C10 H10B 108.4 . . ?
C16 C11 C12 116.30(11) . . ?
C16 C11 C1 121.48(10) . . ?
C12 C11 C1 122.22(11) . . ?
O1 C12 C13 119.55(10) . . ?
O1 C12 C11 118.77(11) . . ?
C13 C12 C11 121.68(11) . . ?
C14 C13 C12 120.79(11) . . ?
C14 C13 H13 119.6 . . ?
C12 C13 H13 119.6 . . ?
C13 C14 C15 117.68(11) . . ?
C13 C14 H14 121.2 . . ?
C15 C14 H14 121.2 . . ?
C14 C15 C16 122.30(12) . . ?
C14 C15 N1 118.76(11) . . ?
C16 C15 N1 118.93(10) . . ?
C11 C16 C15 121.25(11) . . ?
C11 C16 H16 119.4 . . ?
C15 C16 H16 119.4 . . ?
C22 C17 C18 116.64(11) . . ?
C22 C17 C3 121.27(10) . . ?
C18 C17 C3 122.09(10) . . ?
O4 C18 C19 119.95(11) . . ?
O4 C18 C17 118.48(11) . . ?
C19 C18 C17 121.56(11) . . ?
C20 C19 C18 120.60(11) . . ?
C20 C19 H19 119.7 . . ?
C18 C19 H19 119.7 . . ?
C19 C20 C21 117.94(11) . . ?
C19 C20 H20 121.0 . . ?
C21 C20 H20 121.0 . . ?
C20 C21 C22 122.47(11) . . ?
C20 C21 N2 118.90(11) . . ?
C22 C21 N2 118.60(11) . . ?
C21 C22 C17 120.76(11) . . ?
C21 C22 H22 119.6 . . ?
C17 C22 H22 119.6 . . ?
O7 C23 C24 121.86(17) . . ?
O7 C23 C25 119.78(16) . . ?
C24 C23 C25 118.37(17) . . ?
C23 C24 H24A 109.5 . . ?
C23 C24 H24B 109.5 . . ?
H24A C24 H24B 109.5 . . ?
C23 C24 H24C 109.5 . . ?
H24A C24 H24C 109.5 . . ?
H24B C24 H24C 109.5 . . ?
C23 C25 H25A 109.5 . . ?
C23 C25 H25B 109.5 . . ?
H25A C25 H25B 109.5 . . ?
C23 C25 H25C 109.5 . . ?
H25A C25 H25C 109.5 . . ?
H25B C25 H25C 109.5 . . ?
O2 N1 O3 123.39(11) . . ?
O2 N1 C15 118.12(10) . . ?
O3 N1 C15 118.48(11) . . ?
O5 N2 O6 122.69(10) . . ?
O5 N2 C21 119.24(11) . . ?
O6 N2 C21 118.06(10) . . ?
C12 O1 H1 109.9(12) . . ?
C18 O4 H4 110.3(12) . . ?

loop_
_geom_bond_atom_site_label_1
_geom_bond_atom_site_label_2
_geom_bond_distance
_geom_bond_site_symmetry_2
_geom_bond_publ_flag
C1 C11 1.5310(16) . ?
C1 C7 1.5415(16) . ?
C1 C6 1.5443(17) . ?
C1 C2 1.5508(16) . ?
C2 C3 1.5496(16) . ?
C2 H2A 0.9900 . ?
C2 H2B 0.9900 . ?
C3 C17 1.5308(16) . ?
C3 C4 1.5427(17) . ?
C3 C9 1.5427(15) . ?
C4 C5 1.5346(17) . ?
C4 H4A 0.9900 . ?
C4 H4B 0.9900 . ?
C5 C10 1.5294(18) . ?
C5 C6 1.5318(17) . ?
C5 H5 1.0000 . ?
C6 H6A 0.9900 . ?
C6 H6B 0.9900 . ?
C7 C8 1.5362(17) . ?
C7 H7A 0.9900 . ?
C7 H7B 0.9900 . ?
C8 C10 1.530(2) . ?
C8 C9 1.5360(17) . ?
C8 H8 1.0000 . ?
C9 H9A 0.9900 . ?
C9 H9B 0.9900 . ?
C10 H10A 0.9900 . ?
C10 H10B 0.9900 . ?
C11 C16 1.3871(17) . ?
C11 C12 1.4155(16) . ?
C12 O1 1.3549(15) . ?
C12 C13 1.3988(17) . ?
C13 C14 1.3759(18) . ?
C13 H13 0.9500 . ?
C14 C15 1.3841(17) . ?
C14 H14 0.9500 . ?
C15 C16 1.3872(17) . ?
C15 N1 1.4564(16) . ?
C16 H16 0.9500 . ?
C17 C22 1.3933(16) . ?
C17 C18 1.4168(16) . ?
C18 O4 1.3542(14) . ?
C18 C19 1.4022(17) . ?
C19 C20 1.3783(17) . ?
C19 H19 0.9500 . ?
C20 C21 1.3838(17) . ?
C20 H20 0.9500 . ?
C21 C22 1.3900(17) . ?
C21 N2 1.4505(15) . ?
C22 H22 0.9500 . ?
C23 O7 1.2104(17) . ?
C23 C24 1.479(2) . ?
C23 C25 1.480(2) . ?
C24 H24A 0.9800 . ?
C24 H24B 0.9800 . ?
C24 H24C 0.9800 . ?
C25 H25A 0.9800 . ?
C25 H25B 0.9800 . ?
C25 H25C 0.9800 . ?
N1 O2 1.2291(14) . ?
N1 O3 1.2313(14) . ?
N2 O5 1.2246(15) . ?
N2 O6 1.2392(14) . ?
O1 H1 0.875(18) . ?
O4 H4 0.884(19) . ?

loop_
_geom_torsion_atom_site_label_1
_geom_torsion_atom_site_label_2
_geom_torsion_atom_site_label_3
_geom_torsion_atom_site_label_4
_geom_torsion
_geom_torsion_site_symmetry_1
_geom_torsion_site_symmetry_2
_geom_torsion_site_symmetry_3
_geom_torsion_site_symmetry_4
_geom_torsion_publ_flag
C11 C1 C2 C3 177.56(9) . . . . ?
C7 C1 C2 C3 -60.54(13) . . . . ?
C6 C1 C2 C3 56.05(12) . . . . ?
C1 C2 C3 C17 -177.80(9) . . . . ?
C1 C2 C3 C4 -56.44(12) . . . . ?
C1 C2 C3 C9 60.34(12) . . . . ?
C17 C3 C4 C5 179.66(9) . . . . ?
C9 C3 C4 C5 -58.67(12) . . . . ?
C2 C3 C4 C5 58.29(12) . . . . ?
C3 C4 C5 C10 60.64(13) . . . . ?
C3 C4 C5 C6 -59.75(13) . . . . ?
C10 C5 C6 C1 -61.62(13) . . . . ?
C4 C5 C6 C1 59.00(13) . . . . ?
C11 C1 C6 C5 -178.12(10) . . . . ?
C7 C1 C6 C5 59.67(12) . . . . ?
C2 C1 C6 C5 -57.21(12) . . . . ?
C11 C1 C7 C8 179.89(10) . . . . ?
C6 C1 C7 C8 -58.90(12) . . . . ?
C2 C1 C7 C8 59.60(13) . . . . ?
C1 C7 C8 C10 60.77(13) . . . . ?
C1 C7 C8 C9 -60.01(14) . . . . ?
C10 C8 C9 C3 -61.28(13) . . . . ?
C7 C8 C9 C3 59.74(14) . . . . ?
C17 C3 C9 C8 179.76(10) . . . . ?
C4 C3 C9 C8 58.93(13) . . . . ?
C2 C3 C9 C8 -59.17(13) . . . . ?
C6 C5 C10 C8 60.32(13) . . . . ?
C4 C5 C10 C8 -60.26(13) . . . . ?
C9 C8 C10 C5 60.61(12) . . . . ?
C7 C8 C10 C5 -60.14(13) . . . . ?
C7 C1 C11 C16 -2.44(16) . . . . ?
C6 C1 C11 C16 -121.79(12) . . . . ?
C2 C1 C11 C16 116.85(12) . . . . ?
C7 C1 C11 C12 176.97(11) . . . . ?
C6 C1 C11 C12 57.61(14) . . . . ?
C2 C1 C11 C12 -63.75(14) . . . . ?
C16 C11 C12 O1 -178.99(10) . . . . ?
C1 C11 C12 O1 1.57(17) . . . . ?
C16 C11 C12 C13 0.56(17) . . . . ?
C1 C11 C12 C13 -178.87(11) . . . . ?
O1 C12 C13 C14 179.16(11) . . . . ?
C11 C12 C13 C14 -0.39(18) . . . . ?
C12 C13 C14 C15 -0.15(18) . . . . ?
C13 C14 C15 C16 0.52(18) . . . . ?
C13 C14 C15 N1 179.83(11) . . . . ?
C12 C11 C16 C15 -0.20(17) . . . . ?
C1 C11 C16 C15 179.24(11) . . . . ?
C14 C15 C16 C11 -0.35(18) . . . . ?
N1 C15 C16 C11 -179.66(11) . . . . ?
C4 C3 C17 C22 117.00(12) . . . . ?
C9 C3 C17 C22 -2.29(16) . . . . ?
C2 C3 C17 C22 -121.97(12) . . . . ?
C4 C3 C17 C18 -63.02(14) . . . . ?
C9 C3 C17 C18 177.69(11) . . . . ?
C2 C3 C17 C18 58.01(15) . . . . ?
C22 C17 C18 O4 -177.58(11) . . . . ?
C3 C17 C18 O4 2.44(18) . . . . ?
C22 C17 C18 C19 1.59(18) . . . . ?
C3 C17 C18 C19 -178.39(11) . . . . ?
O4 C18 C19 C20 177.67(11) . . . . ?
C17 C18 C19 C20 -1.49(19) . . . . ?
C18 C19 C20 C21 0.80(19) . . . . ?
C19 C20 C21 C22 -0.31(19) . . . . ?
C19 C20 C21 N2 177.38(11) . . . . ?
C20 C21 C22 C17 0.48(19) . . . . ?
N2 C21 C22 C17 -177.22(11) . . . . ?
C18 C17 C22 C21 -1.08(18) . . . . ?
C3 C17 C22 C21 178.90(11) . . . . ?
C14 C15 N1 O2 3.76(17) . . . . ?
C16 C15 N1 O2 -176.90(11) . . . . ?
C14 C15 N1 O3 -176.78(11) . . . . ?
C16 C15 N1 O3 2.56(17) . . . . ?
C20 C21 N2 O5 0.14(18) . . . . ?
C22 C21 N2 O5 177.92(12) . . . . ?
C20 C21 N2 O6 -179.04(11) . . . . ?
C22 C21 N2 O6 -1.26(17) . . . . ?
